data_4514773
loop_
_publ_author_name
'Procter, Richard J.'
'Uzelac, Marina'
'Cid, Jessica'
'Rushworth, Philip J.'
'Ingleson, Michael J.'

_publ_section_title
;
 Low-Coordinate NHC--Zinc Hydride Complexes Catalyze Alkyne C--H
 Borylation and Hydroboration Using Pinacolborane
;
_journal_issue 6
_journal_name_full 'ACS Catalysis'
_journal_page_first 5760
_journal_paper_doi 10.1021/acscatal.9b01370
_journal_volume 9
_journal_year 2019
_chemical_formula_moiety 'C41 H52 N2 Zn'
_chemical_formula_sum 'C41 H52 N2 Zn'
_chemical_formula_weight 638.21
_chemical_name_systematic '[(7DiPP)ZnPh2]'
_space_group_crystal_system monoclinic
_space_group_IT_number 14
_space_group_name_Hall '-P 2ybc'
_space_group_name_H-M_alt 'P 1 21/c 1'
_symmetry_space_group_name_Hall '-P 2ybc'
_symmetry_space_group_name_H-M 'P 1 21/c 1'
_atom_sites_solution_hydrogens geom
_audit_creation_date 2018-11-10
_audit_creation_method
;
Olex2 1.2
(compiled 2018.05.29 svn.r3508 for OlexSys, GUI svn.r5506)
;
_cell_angle_alpha 90
_cell_angle_beta 106.688(5)
_cell_angle_gamma 90
_cell_formula_units_Z 4
_cell_length_a 20.3293(8)
_cell_length_b 9.7719(4)
_cell_length_c 18.4536(8)
_cell_measurement_reflns_used 7221
_cell_measurement_temperature 150
_cell_measurement_theta_max 29.0530
_cell_measurement_theta_min 3.8500
_cell_volume 3511.5(3)
_computing_cell_refinement
;
CrysAlisPro, Agilent Technologies,
Version 1.171.36.24 (release 03-12-2012 CrysAlis171 .NET)
(compiled Dec  3 2012,18:21:49)
;
_computing_data_collection
;
CrysAlisPro, Agilent Technologies,
Version 1.171.36.24 (release 03-12-2012 CrysAlis171 .NET)
(compiled Dec  3 2012,18:21:49)
;
_computing_data_reduction
;
CrysAlisPro, Agilent Technologies,
Version 1.171.36.24 (release 03-12-2012 CrysAlis171 .NET)
(compiled Dec  3 2012,18:21:49)
;
_computing_molecular_graphics 'Olex2 (Dolomanov et al., 2009)'
_computing_publication_material 'Olex2 (Dolomanov et al., 2009)'
_computing_structure_refinement 'ShelXL (Sheldrick, 2015)'
_computing_structure_solution 'ShelXT (Sheldrick, 2015)'
_diffrn_ambient_temperature 150
_diffrn_detector_area_resol_mean 5.1636
_diffrn_measured_fraction_theta_full 0.997
_diffrn_measured_fraction_theta_max 0.846
_diffrn_measurement_details
;
#__ type_ start__ end____ width___ exp.time_
  1 omega  -15.00   10.00   1.0000    1.8150
omega____ theta____ kappa____ phi______ frames
    -       10.1579   37.0000  -60.0000 25

#__ type_ start__ end____ width___ exp.time_
  2 omega   -4.00   23.00   1.0000    1.8150
omega____ theta____ kappa____ phi______ frames
    -       10.1579   57.0000 -120.0000 27

#__ type_ start__ end____ width___ exp.time_
  3 omega  -23.00   89.00   1.0000    1.8150
omega____ theta____ kappa____ phi______ frames
    -       10.1579   77.0000 -180.0000 112

#__ type_ start__ end____ width___ exp.time_
  4 omega  -25.00    0.00   1.0000    1.8150
omega____ theta____ kappa____ phi______ frames
    -       10.1579  -99.0000  -90.0000 25

#__ type_ start__ end____ width___ exp.time_
  5 omega  -19.00   32.00   1.0000    1.8150
omega____ theta____ kappa____ phi______ frames
    -       10.1579   57.0000  120.0000 51
;
_diffrn_measurement_device_type 'Xcalibur, Atlas'
_diffrn_measurement_method '\w scans'
_diffrn_radiation_type MoK\a
_diffrn_radiation_wavelength 0.71073
_diffrn_reflns_av_R_equivalents 0.0356
_diffrn_reflns_av_unetI/netI 0.0529
_diffrn_reflns_Laue_measured_fraction_full 0.997
_diffrn_reflns_Laue_measured_fraction_max 0.846
_diffrn_reflns_limit_h_max 19
_diffrn_reflns_limit_h_min -27
_diffrn_reflns_limit_k_max 10
_diffrn_reflns_limit_k_min -13
_diffrn_reflns_limit_l_max 25
_diffrn_reflns_limit_l_min -22
_diffrn_reflns_number 22256
_diffrn_reflns_point_group_measured_fraction_full 0.997
_diffrn_reflns_point_group_measured_fraction_max 0.846
_diffrn_reflns_theta_full 25.242
_diffrn_reflns_theta_max 29.070
_diffrn_reflns_theta_min 3.484
_exptl_absorpt_coefficient_mu 0.729
_exptl_absorpt_correction_T_max 1.00000
_exptl_absorpt_correction_T_min 0.88406
_exptl_absorpt_correction_type multi-scan
_exptl_absorpt_process_details
;
CrysAlisPro, Agilent Technologies,
Version 1.171.36.24 (release 03-12-2012 CrysAlis171 .NET)
(compiled Dec  3 2012,18:21:49)
Empirical absorption correction using spherical harmonics,
 implemented in SCALE3 ABSPACK scaling algorithm.
;
_exptl_crystal_colour 'clear colourless'
_exptl_crystal_colour_lustre clear
_exptl_crystal_colour_primary colourless
_exptl_crystal_density_diffrn 1.207
_exptl_crystal_description block
_exptl_crystal_F_000 1368
_exptl_crystal_preparation 'Reaction o f 7DiPP with ZnPh2'
_exptl_crystal_recrystallization_method 'Cooling a concentrated solution to -30 C'
_exptl_crystal_size_max 0.5
_exptl_crystal_size_mid 0.2
_exptl_crystal_size_min 0.2
_refine_diff_density_max 0.313
_refine_diff_density_min -0.372
_refine_diff_density_rms 0.059
_refine_ls_extinction_method none
_refine_ls_goodness_of_fit_ref 1.021
_refine_ls_hydrogen_treatment constr
_refine_ls_matrix_type full
_refine_ls_number_parameters 405
_refine_ls_number_reflns 7957
_refine_ls_number_restraints 0
_refine_ls_restrained_S_all 1.021
_refine_ls_R_factor_all 0.0656
_refine_ls_R_factor_gt 0.0415
_refine_ls_shift/su_max 0.001
_refine_ls_shift/su_mean 0.000
_refine_ls_structure_factor_coef Fsqd
_refine_ls_weighting_details 'w=1/[\s^2^(Fo^2^)+(0.0281P)^2^+1.9732P] where P=(Fo^2^+2Fc^2^)/3'
_refine_ls_weighting_scheme calc
_refine_ls_wR_factor_gt 0.0795
_refine_ls_wR_factor_ref 0.0886
_reflns_Friedel_coverage 0.000
_reflns_number_gt 5991
_reflns_number_total 7957
_reflns_threshold_expression 'I > 2\s(I)'
_cod_data_source_file cs9b01370_si_007.cif
_cod_data_source_block omji251
_cod_database_code 4514773
_shelx_shelxl_version_number 2018/3
_shelx_space_group_comment
;
The symmetry employed for this shelxl refinement is uniquely defined
by the following loop, which should always be used as a source of
symmetry information in preference to the above space-group names.
They are only intended as comments.
;
_olex2_refinement_description
;
1. Fixed Uiso
 At 1.2 times of:
  All C(H) groups, All C(H,H) groups
 At 1.5 times of:
  All C(H,H,H) groups
2.a Ternary CH refined with riding coordinates:
 C12(H12), C13(H13), C24(H24), C25(H25)
2.b Secondary CH2 refined with riding coordinates:
 C2(H2A,H2B), C3(H3A,H3B), C4(H4A,H4B), C5(H5A,H5B)
2.c Aromatic/amide H refined with riding coordinates:
 C8(H8), C9(H9), C10(H10), C20(H20), C21(H21), C22(H22), C31(H31), C32(H32),
 C33(H33), C34(H34), C35(H35), C37(H37), C38(H38), C39(H39), C40(H40), C41(H41)
2.d Idealised Me refined as rotating group:
 C14(H14A,H14B,H14C), C15(H15A,H15B,H15C), C16(H16A,H16B,H16C), C17(H17A,H17B,
 H17C), C26(H26A,H26B,H26C), C27(H27A,H27B,H27C), C28(H28A,H28B,H28C), C29(H29A,
 H29B,H29C)
;
_olex2_submission_original_sample_id omji251
_olex2_submission_special_instructions 'No special instructions were received'

loop_
_space_group_symop_operation_xyz
'x, y, z'
'-x, y+1/2, -z+1/2'
'-x, -y, -z'
'x, -y-1/2, z-1/2'

loop_
_atom_site_label
_atom_site_type_symbol
_atom_site_fract_x
_atom_site_fract_y
_atom_site_fract_z
_atom_site_U_iso_or_equiv
_atom_site_adp_type
_atom_site_occupancy
_atom_site_site_symmetry_order
_atom_site_calc_flag
_atom_site_refinement_flags_posn
Zn1 Zn -0.74163(2) 0.39146(2) -0.52472(2) 0.02079(7) Uani 1 1 d .
N1 N -0.70977(8) 0.67829(16) -0.47464(8) 0.0172(3) Uani 1 1 d .
N2 N -0.75591(8) 0.66818(17) -0.60475(8) 0.0166(3) Uani 1 1 d .
C1 C -0.73832(9) 0.6046(2) -0.53710(10) 0.0161(4) Uani 1 1 d .
C2 C -0.73030(10) 0.7999(2) -0.62692(11) 0.0242(5) Uani 1 1 d .
H2A H -0.760684 0.873282 -0.621475 0.029 Uiso 1 1 calc R
H2B H -0.731440 0.795360 -0.679777 0.029 Uiso 1 1 calc R
C3 C -0.65783(11) 0.8327(2) -0.57966(12) 0.0282(5) Uani 1 1 d .
H3A H -0.636734 0.894670 -0.607511 0.034 Uiso 1 1 calc R
H3B H -0.630893 0.749248 -0.570092 0.034 Uiso 1 1 calc R
C4 C -0.65737(11) 0.8981(2) -0.50468(12) 0.0290(5) Uani 1 1 d .
H4A H -0.611909 0.889646 -0.469285 0.035 Uiso 1 1 calc R
H4B H -0.667941 0.994738 -0.512366 0.035 Uiso 1 1 calc R
C5 C -0.70942(11) 0.8304(2) -0.47169(11) 0.0239(5) Uani 1 1 d .
H5A H -0.700239 0.858731 -0.419345 0.029 Uiso 1 1 calc R
H5B H -0.754829 0.863361 -0.498814 0.029 Uiso 1 1 calc R
C6 C -0.69530(10) 0.6095(2) -0.40163(10) 0.0195(4) Uani 1 1 d .
C7 C -0.75039(11) 0.5685(2) -0.37489(11) 0.0233(5) Uani 1 1 d .
C8 C -0.73437(13) 0.5076(2) -0.30344(12) 0.0300(5) Uani 1 1 d .
H8 H -0.769618 0.477061 -0.284680 0.036 Uiso 1 1 calc R
C9 C -0.66683(13) 0.4921(2) -0.26014(12) 0.0328(6) Uani 1 1 d .
H9 H -0.657220 0.451988 -0.212536 0.039 Uiso 1 1 calc R
C10 C -0.61423(12) 0.5352(2) -0.28673(12) 0.0303(5) Uani 1 1 d .
H10 H -0.569211 0.524686 -0.256631 0.036 Uiso 1 1 calc R
C11 C -0.62659(11) 0.5947(2) -0.35814(11) 0.0240(5) Uani 1 1 d .
C12 C -0.82543(10) 0.5976(2) -0.41658(12) 0.0275(5) Uani 1 1 d .
H12 H -0.829914 0.600484 -0.470877 0.033 Uiso 1 1 calc R
C13 C -0.56597(10) 0.6420(2) -0.38384(12) 0.0272(5) Uani 1 1 d .
H13 H -0.582964 0.668028 -0.437264 0.033 Uiso 1 1 calc R
C14 C -0.84543(12) 0.7380(3) -0.39331(15) 0.0395(6) Uani 1 1 d .
H14A H -0.843030 0.736745 -0.340598 0.059 Uiso 1 1 calc GR
H14B H -0.891410 0.759605 -0.422716 0.059 Uiso 1 1 calc GR
H14C H -0.814407 0.805895 -0.401998 0.059 Uiso 1 1 calc GR
C15 C -0.87572(12) 0.4902(3) -0.40382(14) 0.0393(6) Uani 1 1 d .
H15A H -0.860596 0.400723 -0.413335 0.059 Uiso 1 1 calc GR
H15B H -0.920573 0.507260 -0.437632 0.059 Uiso 1 1 calc GR
H15C H -0.877563 0.495376 -0.352490 0.059 Uiso 1 1 calc GR
C16 C -0.53286(12) 0.7690(2) -0.33847(13) 0.0355(6) Uani 1 1 d .
H16A H -0.566435 0.840610 -0.345212 0.053 Uiso 1 1 calc GR
H16B H -0.495321 0.799746 -0.356138 0.053 Uiso 1 1 calc GR
H16C H -0.516191 0.745975 -0.285791 0.053 Uiso 1 1 calc GR
C17 C -0.51233(11) 0.5293(2) -0.37665(15) 0.0387(6) Uani 1 1 d .
H17A H -0.492306 0.507398 -0.324215 0.058 Uiso 1 1 calc GR
H17B H -0.477111 0.560426 -0.397966 0.058 Uiso 1 1 calc GR
H17C H -0.533889 0.449234 -0.403270 0.058 Uiso 1 1 calc GR
C18 C -0.80539(9) 0.6019(2) -0.66758(10) 0.0174(4) Uani 1 1 d .
C19 C -0.87465(10) 0.6412(2) -0.68397(11) 0.0207(4) Uani 1 1 d .
C20 C -0.92134(10) 0.5815(2) -0.74605(11) 0.0252(5) Uani 1 1 d .
H20 H -0.967410 0.606154 -0.758135 0.030 Uiso 1 1 calc R
C21 C -0.90051(11) 0.4864(2) -0.79005(12) 0.0286(5) Uani 1 1 d .
H21 H -0.932708 0.445772 -0.830625 0.034 Uiso 1 1 calc R
C22 C -0.83221(11) 0.4511(2) -0.77420(12) 0.0280(5) Uani 1 1 d .
H22 H -0.818696 0.387804 -0.804744 0.034 Uiso 1 1 calc R
C23 C -0.78303(10) 0.5090(2) -0.71303(11) 0.0226(5) Uani 1 1 d .
C24 C -0.89905(10) 0.7505(2) -0.63917(12) 0.0268(5) Uani 1 1 d .
H24 H -0.860817 0.771726 -0.594431 0.032 Uiso 1 1 calc R
C25 C -0.70716(11) 0.4774(2) -0.70106(12) 0.0281(5) Uani 1 1 d .
H25 H -0.681674 0.506580 -0.649894 0.034 Uiso 1 1 calc R
C26 C -0.95960(12) 0.7036(3) -0.61175(14) 0.0404(6) Uani 1 1 d .
H26A H -0.998427 0.685252 -0.654579 0.061 Uiso 1 1 calc GR
H26B H -0.971183 0.774299 -0.581409 0.061 Uiso 1 1 calc GR
H26C H -0.947199 0.621949 -0.582062 0.061 Uiso 1 1 calc GR
C27 C -0.91710(12) 0.8817(2) -0.68637(13) 0.0360(6) Uani 1 1 d .
H27A H -0.878693 0.908835 -0.703489 0.054 Uiso 1 1 calc GR
H27B H -0.927766 0.953191 -0.655897 0.054 Uiso 1 1 calc GR
H27C H -0.956140 0.865101 -0.729250 0.054 Uiso 1 1 calc GR
C28 C -0.67989(13) 0.5577(3) -0.75771(15) 0.0460(7) Uani 1 1 d .
H28A H -0.702612 0.527034 -0.808111 0.069 Uiso 1 1 calc GR
H28B H -0.631353 0.542902 -0.746943 0.069 Uiso 1 1 calc GR
H28C H -0.688637 0.653504 -0.753547 0.069 Uiso 1 1 calc GR
C29 C -0.69432(13) 0.3256(3) -0.70840(13) 0.0403(6) Uani 1 1 d .
H29A H -0.712175 0.275217 -0.673562 0.061 Uiso 1 1 calc GR
H29B H -0.645844 0.309458 -0.697174 0.061 Uiso 1 1 calc GR
H29C H -0.716813 0.296188 -0.759110 0.061 Uiso 1 1 calc GR
C30 C -0.65140(10) 0.2955(2) -0.48077(11) 0.0219(4) Uani 1 1 d .
C31 C -0.60022(10) 0.2665(2) -0.51513(12) 0.0291(5) Uani 1 1 d .
H31 H -0.605744 0.298373 -0.564005 0.035 Uiso 1 1 calc R
C32 C -0.54110(11) 0.1921(3) -0.47981(13) 0.0338(6) Uani 1 1 d .
H32 H -0.508388 0.175368 -0.505098 0.041 Uiso 1 1 calc R
C33 C -0.53135(11) 0.1435(2) -0.40755(13) 0.0309(5) Uani 1 1 d .
H33 H -0.491985 0.094225 -0.383511 0.037 Uiso 1 1 calc R
C34 C -0.58039(11) 0.1685(2) -0.37134(12) 0.0290(5) Uani 1 1 d .
H34 H -0.574316 0.135763 -0.322538 0.035 Uiso 1 1 calc R
C35 C -0.63915(11) 0.2426(2) -0.40725(11) 0.0245(5) Uani 1 1 d .
H35 H -0.671673 0.257864 -0.381521 0.029 Uiso 1 1 calc R
C36 C -0.82836(10) 0.2858(2) -0.53960(12) 0.0235(5) Uani 1 1 d .
C37 C -0.89316(11) 0.3243(2) -0.58614(12) 0.0275(5) Uani 1 1 d .
H37 H -0.896255 0.400613 -0.617075 0.033 Uiso 1 1 calc R
C38 C -0.95266(11) 0.2541(2) -0.58811(13) 0.0309(5) Uani 1 1 d .
H38 H -0.994534 0.283560 -0.619875 0.037 Uiso 1 1 calc R
C39 C -0.95014(11) 0.1406(2) -0.54323(13) 0.0310(5) Uani 1 1 d .
H39 H -0.990172 0.093997 -0.543796 0.037 Uiso 1 1 calc R
C40 C -0.88751(12) 0.0970(2) -0.49744(13) 0.0340(5) Uani 1 1 d .
H40 H -0.885033 0.019899 -0.467193 0.041 Uiso 1 1 calc R
C41 C -0.82808(11) 0.1680(2) -0.49644(12) 0.0297(5) Uani 1 1 d .
H41 H -0.786284 0.135881 -0.465734 0.036 Uiso 1 1 calc R

loop_
_atom_site_aniso_label
_atom_site_aniso_U_11
_atom_site_aniso_U_22
_atom_site_aniso_U_33
_atom_site_aniso_U_23
_atom_site_aniso_U_13
_atom_site_aniso_U_12
Zn1 0.01866(11) 0.01762(12) 0.02484(13) 0.00141(10) 0.00425(9) -0.00094(10)
N1 0.0199(8) 0.0147(8) 0.0156(8) 0.0011(7) 0.0028(7) -0.0005(7)
N2 0.0157(7) 0.0174(8) 0.0152(8) -0.0001(7) 0.0021(7) -0.0014(7)
C1 0.0115(8) 0.0175(9) 0.0187(9) 0.0014(8) 0.0031(8) 0.0015(8)
C2 0.0282(11) 0.0241(11) 0.0184(10) 0.0055(9) 0.0033(9) -0.0067(10)
C3 0.0270(11) 0.0297(12) 0.0259(11) 0.0063(9) 0.0043(9) -0.0101(10)
C4 0.0316(11) 0.0221(11) 0.0265(11) 0.0029(9) -0.0024(9) -0.0071(10)
C5 0.0321(11) 0.0163(10) 0.0202(10) -0.0017(8) 0.0027(9) 0.0015(10)
C6 0.0270(10) 0.0158(10) 0.0146(9) -0.0010(8) 0.0038(8) -0.0008(9)
C7 0.0327(11) 0.0196(11) 0.0193(10) -0.0032(8) 0.0100(9) -0.0012(9)
C8 0.0470(13) 0.0237(12) 0.0237(11) -0.0001(9) 0.0170(10) -0.0027(11)
C9 0.0557(15) 0.0239(12) 0.0164(11) 0.0022(9) 0.0066(11) 0.0009(12)
C10 0.0393(13) 0.0239(12) 0.0205(11) 0.0010(9) -0.0026(10) 0.0002(11)
C11 0.0293(11) 0.0189(11) 0.0204(10) -0.0023(9) 0.0016(9) -0.0010(9)
C12 0.0272(10) 0.0333(13) 0.0253(11) -0.0014(10) 0.0128(9) -0.0024(10)
C13 0.0237(10) 0.0268(12) 0.0250(11) 0.0013(9) -0.0030(9) -0.0020(10)
C14 0.0328(12) 0.0353(14) 0.0528(16) -0.0006(12) 0.0162(12) 0.0024(12)
C15 0.0398(13) 0.0410(15) 0.0433(14) -0.0064(12) 0.0219(12) -0.0084(12)
C16 0.0380(13) 0.0269(12) 0.0323(12) 0.0029(10) -0.0049(11) -0.0084(11)
C17 0.0256(11) 0.0313(14) 0.0550(16) 0.0003(12) 0.0049(11) -0.0034(11)
C18 0.0174(9) 0.0186(10) 0.0152(9) 0.0019(8) 0.0028(8) -0.0017(9)
C19 0.0203(9) 0.0233(11) 0.0191(10) 0.0046(8) 0.0063(8) 0.0004(9)
C20 0.0175(9) 0.0310(12) 0.0242(11) 0.0056(9) 0.0014(9) -0.0023(9)
C21 0.0280(11) 0.0300(12) 0.0226(11) -0.0013(9) -0.0012(9) -0.0090(10)
C22 0.0343(12) 0.0262(12) 0.0211(11) -0.0047(9) 0.0041(9) 0.0000(10)
C23 0.0244(10) 0.0230(11) 0.0195(10) 0.0011(9) 0.0048(9) 0.0008(9)
C24 0.0197(10) 0.0342(13) 0.0237(11) 0.0007(10) 0.0019(9) 0.0064(10)
C25 0.0266(11) 0.0332(13) 0.0225(11) -0.0031(9) 0.0038(9) 0.0070(10)
C26 0.0287(12) 0.0538(17) 0.0427(14) 0.0056(13) 0.0168(11) 0.0077(12)
C27 0.0357(12) 0.0351(14) 0.0368(13) 0.0013(11) 0.0099(11) 0.0111(12)
C28 0.0339(13) 0.0577(18) 0.0522(16) 0.0107(14) 0.0217(12) 0.0121(13)
C29 0.0445(14) 0.0384(14) 0.0324(13) -0.0057(11) 0.0019(11) 0.0173(13)
C30 0.0208(10) 0.0152(10) 0.0267(11) 0.0011(8) 0.0021(9) -0.0024(9)
C31 0.0231(10) 0.0402(14) 0.0226(11) 0.0069(10) 0.0042(9) -0.0016(10)
C32 0.0211(10) 0.0458(15) 0.0359(13) -0.0022(11) 0.0102(10) 0.0017(11)
C33 0.0215(10) 0.0292(13) 0.0352(13) 0.0043(10) -0.0024(10) 0.0026(10)
C34 0.0313(11) 0.0282(12) 0.0229(11) 0.0063(9) 0.0007(10) -0.0059(10)
C35 0.0258(10) 0.0243(11) 0.0247(11) -0.0028(9) 0.0091(9) -0.0030(10)
C36 0.0221(10) 0.0201(11) 0.0283(11) -0.0006(9) 0.0071(9) -0.0021(9)
C37 0.0271(11) 0.0240(11) 0.0307(12) 0.0061(10) 0.0073(10) -0.0023(10)
C38 0.0216(10) 0.0379(14) 0.0307(12) 0.0023(11) 0.0033(10) -0.0021(10)
C39 0.0258(11) 0.0324(13) 0.0366(13) -0.0021(10) 0.0117(10) -0.0116(10)
C40 0.0373(12) 0.0250(12) 0.0389(13) 0.0087(10) 0.0097(11) -0.0059(11)
C41 0.0254(10) 0.0257(12) 0.0338(12) 0.0055(10) 0.0020(10) -0.0002(10)

loop_
_atom_type_symbol
_atom_type_description
_atom_type_scat_dispersion_real
_atom_type_scat_dispersion_imag
_atom_type_scat_source
C C 0.0033 0.0016 'International Tables Vol C Tables 4.2.6.8 and 6.1.1.4'
H H 0.0000 0.0000 'International Tables Vol C Tables 4.2.6.8 and 6.1.1.4'
N N 0.0061 0.0033 'International Tables Vol C Tables 4.2.6.8 and 6.1.1.4'
Zn Zn 0.2839 1.4301 'International Tables Vol C Tables 4.2.6.8 and 6.1.1.4'

loop_
_geom_angle_atom_site_label_1
_geom_angle_atom_site_label_2
_geom_angle_atom_site_label_3
_geom_angle
C30 Zn1 C1 116.91(7)
C36 Zn1 C1 123.65(8)
C36 Zn1 C30 118.81(8)
C1 N1 C5 124.33(15)
C1 N1 C6 118.01(16)
C6 N1 C5 115.41(15)
C1 N2 C2 129.21(15)
C1 N2 C18 118.24(16)
C18 N2 C2 112.53(14)
N1 C1 Zn1 117.29(13)
N1 C1 N2 118.90(17)
N2 C1 Zn1 123.36(13)
N2 C2 H2A 109.1
N2 C2 H2B 109.1
N2 C2 C3 112.55(16)
H2A C2 H2B 107.8
C3 C2 H2A 109.1
C3 C2 H2B 109.1
C2 C3 H3A 109.4
C2 C3 H3B 109.4
C2 C3 C4 111.29(19)
H3A C3 H3B 108.0
C4 C3 H3A 109.4
C4 C3 H3B 109.4
C3 C4 H4A 109.4
C3 C4 H4B 109.4
H4A C4 H4B 108.0
C5 C4 C3 111.07(17)
C5 C4 H4A 109.4
C5 C4 H4B 109.4
N1 C5 C4 114.69(18)
N1 C5 H5A 108.6
N1 C5 H5B 108.6
C4 C5 H5A 108.6
C4 C5 H5B 108.6
H5A C5 H5B 107.6
C7 C6 N1 119.09(17)
C11 C6 N1 118.63(18)
C11 C6 C7 122.14(18)
C6 C7 C12 123.51(18)
C8 C7 C6 117.36(19)
C8 C7 C12 118.9(2)
C7 C8 H8 119.5
C9 C8 C7 121.0(2)
C9 C8 H8 119.5
C8 C9 H9 119.7
C10 C9 C8 120.5(2)
C10 C9 H9 119.7
C9 C10 H10 119.3
C9 C10 C11 121.4(2)
C11 C10 H10 119.3
C6 C11 C13 123.71(18)
C10 C11 C6 117.5(2)
C10 C11 C13 118.75(18)
C7 C12 H12 107.9
C7 C12 C14 109.51(18)
C7 C12 C15 114.24(19)
C14 C12 H12 107.9
C14 C12 C15 109.21(19)
C15 C12 H12 107.9
C11 C13 H13 108.1
C11 C13 C16 110.10(19)
C11 C13 C17 112.17(18)
C16 C13 H13 108.1
C17 C13 H13 108.1
C17 C13 C16 110.14(17)
C12 C14 H14A 109.5
C12 C14 H14B 109.5
C12 C14 H14C 109.5
H14A C14 H14B 109.5
H14A C14 H14C 109.5
H14B C14 H14C 109.5
C12 C15 H15A 109.5
C12 C15 H15B 109.5
C12 C15 H15C 109.5
H15A C15 H15B 109.5
H15A C15 H15C 109.5
H15B C15 H15C 109.5
C13 C16 H16A 109.5
C13 C16 H16B 109.5
C13 C16 H16C 109.5
H16A C16 H16B 109.5
H16A C16 H16C 109.5
H16B C16 H16C 109.5
C13 C17 H17A 109.5
C13 C17 H17B 109.5
C13 C17 H17C 109.5
H17A C17 H17B 109.5
H17A C17 H17C 109.5
H17B C17 H17C 109.5
C19 C18 N2 118.11(17)
C23 C18 N2 119.95(16)
C23 C18 C19 121.79(17)
C18 C19 C24 122.60(17)
C20 C19 C18 117.87(19)
C20 C19 C24 119.45(18)
C19 C20 H20 119.5
C21 C20 C19 121.09(19)
C21 C20 H20 119.5
C20 C21 H21 119.8
C22 C21 C20 120.31(19)
C22 C21 H21 119.8
C21 C22 H22 119.5
C21 C22 C23 121.0(2)
C23 C22 H22 119.5
C18 C23 C25 122.30(18)
C22 C23 C18 117.91(19)
C22 C23 C25 119.65(19)
C19 C24 H24 107.7
C19 C24 C26 112.93(19)
C19 C24 C27 109.93(17)
C26 C24 H24 107.7
C26 C24 C27 110.73(18)
C27 C24 H24 107.7
C23 C25 H25 108.3
C23 C25 C28 110.25(18)
C28 C25 H25 108.3
C29 C25 C23 112.18(19)
C29 C25 H25 108.3
C29 C25 C28 109.5(2)
C24 C26 H26A 109.5
C24 C26 H26B 109.5
C24 C26 H26C 109.5
H26A C26 H26B 109.5
H26A C26 H26C 109.5
H26B C26 H26C 109.5
C24 C27 H27A 109.5
C24 C27 H27B 109.5
C24 C27 H27C 109.5
H27A C27 H27B 109.5
H27A C27 H27C 109.5
H27B C27 H27C 109.5
C25 C28 H28A 109.5
C25 C28 H28B 109.5
C25 C28 H28C 109.5
H28A C28 H28B 109.5
H28A C28 H28C 109.5
H28B C28 H28C 109.5
C25 C29 H29A 109.5
C25 C29 H29B 109.5
C25 C29 H29C 109.5
H29A C29 H29B 109.5
H29A C29 H29C 109.5
H29B C29 H29C 109.5
C31 C30 Zn1 128.64(15)
C31 C30 C35 114.59(18)
C35 C30 Zn1 116.66(16)
C30 C31 H31 118.4
C30 C31 C32 123.3(2)
C32 C31 H31 118.4
C31 C32 H32 120.1
C33 C32 C31 119.9(2)
C33 C32 H32 120.1
C32 C33 H33 120.4
C34 C33 C32 119.2(2)
C34 C33 H33 120.4
C33 C34 H34 119.8
C33 C34 C35 120.4(2)
C35 C34 H34 119.8
C30 C35 H35 118.6
C34 C35 C30 122.7(2)
C34 C35 H35 118.6
C37 C36 Zn1 125.70(16)
C41 C36 Zn1 119.29(15)
C41 C36 C37 114.80(19)
C36 C37 H37 118.5
C38 C37 C36 122.9(2)
C38 C37 H37 118.5
C37 C38 H38 119.9
C39 C38 C37 120.2(2)
C39 C38 H38 119.9
C38 C39 H39 120.4
C38 C39 C40 119.1(2)
C40 C39 H39 120.4
C39 C40 H40 120.0
C39 C40 C41 120.0(2)
C41 C40 H40 120.0
C36 C41 H41 118.6
C40 C41 C36 122.8(2)
C40 C41 H41 118.6

loop_
_geom_bond_atom_site_label_1
_geom_bond_atom_site_label_2
_geom_bond_distance
Zn1 C1 2.099(2)
Zn1 C30 2.012(2)
Zn1 C36 1.993(2)
N1 C1 1.341(2)
N1 C5 1.488(2)
N1 C6 1.458(2)
N2 C1 1.347(2)
N2 C2 1.490(3)
N2 C18 1.451(2)
C2 H2A 0.9700
C2 H2B 0.9700
C2 C3 1.515(3)
C3 H3A 0.9700
C3 H3B 0.9700
C3 C4 1.522(3)
C4 H4A 0.9700
C4 H4B 0.9700
C4 C5 1.516(3)
C5 H5A 0.9700
C5 H5B 0.9700
C6 C7 1.406(3)
C6 C11 1.404(3)
C7 C8 1.397(3)
C7 C12 1.525(3)
C8 H8 0.9300
C8 C9 1.384(3)
C9 H9 0.9300
C9 C10 1.365(3)
C10 H10 0.9300
C10 C11 1.396(3)
C11 C13 1.514(3)
C12 H12 0.9800
C12 C14 1.527(3)
C12 C15 1.529(3)
C13 H13 0.9800
C13 C16 1.540(3)
C13 C17 1.529(3)
C14 H14A 0.9600
C14 H14B 0.9600
C14 H14C 0.9600
C15 H15A 0.9600
C15 H15B 0.9600
C15 H15C 0.9600
C16 H16A 0.9600
C16 H16B 0.9600
C16 H16C 0.9600
C17 H17A 0.9600
C17 H17B 0.9600
C17 H17C 0.9600
C18 C19 1.406(3)
C18 C23 1.397(3)
C19 C20 1.389(3)
C19 C24 1.518(3)
C20 H20 0.9300
C20 C21 1.379(3)
C21 H21 0.9300
C21 C22 1.378(3)
C22 H22 0.9300
C22 C23 1.395(3)
C23 C25 1.526(3)
C24 H24 0.9800
C24 C26 1.529(3)
C24 C27 1.534(3)
C25 H25 0.9800
C25 C28 1.533(3)
C25 C29 1.519(3)
C26 H26A 0.9600
C26 H26B 0.9600
C26 H26C 0.9600
C27 H27A 0.9600
C27 H27B 0.9600
C27 H27C 0.9600
C28 H28A 0.9600
C28 H28B 0.9600
C28 H28C 0.9600
C29 H29A 0.9600
C29 H29B 0.9600
C29 H29C 0.9600
C30 C31 1.394(3)
C30 C35 1.405(3)
C31 H31 0.9300
C31 C32 1.396(3)
C32 H32 0.9300
C32 C33 1.375(3)
C33 H33 0.9300
C33 C34 1.372(3)
C34 H34 0.9300
C34 C35 1.391(3)
C35 H35 0.9300
C36 C37 1.402(3)
C36 C41 1.399(3)
C37 H37 0.9300
C37 C38 1.382(3)
C38 H38 0.9300
C38 C39 1.376(3)
C39 H39 0.9300
C39 C40 1.378(3)
C40 H40 0.9300
C40 C41 1.389(3)
C41 H41 0.9300

loop_
_geom_torsion_atom_site_label_1
_geom_torsion_atom_site_label_2
_geom_torsion_atom_site_label_3
_geom_torsion_atom_site_label_4
_geom_torsion
Zn1 C30 C31 C32 -176.32(17)
Zn1 C30 C35 C34 176.96(16)
Zn1 C36 C37 C38 -173.04(18)
Zn1 C36 C41 C40 172.94(18)
N1 C6 C7 C8 -177.64(18)
N1 C6 C7 C12 -2.9(3)
N1 C6 C11 C10 176.63(18)
N1 C6 C11 C13 -2.1(3)
N2 C2 C3 C4 -82.3(2)
N2 C18 C19 C20 177.41(17)
N2 C18 C19 C24 0.6(3)
N2 C18 C23 C22 -178.00(18)
N2 C18 C23 C25 -2.3(3)
C1 N1 C5 C4 -77.1(2)
C1 N1 C6 C7 -69.4(2)
C1 N1 C6 C11 114.8(2)
C1 N2 C2 C3 27.7(3)
C1 N2 C18 C19 96.3(2)
C1 N2 C18 C23 -88.1(2)
C2 N2 C1 Zn1 -150.80(16)
C2 N2 C1 N1 21.2(3)
C2 N2 C18 C19 -85.2(2)
C2 N2 C18 C23 90.4(2)
C2 C3 C4 C5 39.9(2)
C3 C4 C5 N1 44.8(2)
C5 N1 C1 Zn1 -173.60(14)
C5 N1 C1 N2 13.9(3)
C5 N1 C6 C7 94.3(2)
C5 N1 C6 C11 -81.5(2)
C6 N1 C1 Zn1 -11.5(2)
C6 N1 C1 N2 176.02(16)
C6 N1 C5 C4 120.30(18)
C6 C7 C8 C9 1.7(3)
C6 C7 C12 C14 -87.2(2)
C6 C7 C12 C15 150.0(2)
C6 C11 C13 C16 108.2(2)
C6 C11 C13 C17 -128.7(2)
C7 C6 C11 C10 0.9(3)
C7 C6 C11 C13 -177.85(19)
C7 C8 C9 C10 -0.5(3)
C8 C7 C12 C14 87.5(2)
C8 C7 C12 C15 -35.3(3)
C8 C9 C10 C11 -0.6(3)
C9 C10 C11 C6 0.4(3)
C9 C10 C11 C13 179.2(2)
C10 C11 C13 C16 -70.5(2)
C10 C11 C13 C17 52.5(3)
C11 C6 C7 C8 -1.9(3)
C11 C6 C7 C12 172.82(19)
C12 C7 C8 C9 -173.3(2)
C18 N2 C1 Zn1 27.5(2)
C18 N2 C1 N1 -160.51(16)
C18 N2 C2 C3 -150.65(18)
C18 C19 C20 C21 0.2(3)
C18 C19 C24 C26 -129.0(2)
C18 C19 C24 C27 106.8(2)
C18 C23 C25 C28 -99.9(2)
C18 C23 C25 C29 137.8(2)
C19 C18 C23 C22 -2.6(3)
C19 C18 C23 C25 173.12(19)
C19 C20 C21 C22 -1.7(3)
C20 C19 C24 C26 54.2(3)
C20 C19 C24 C27 -70.0(2)
C20 C21 C22 C23 0.9(3)
C21 C22 C23 C18 1.2(3)
C21 C22 C23 C25 -174.7(2)
C22 C23 C25 C28 75.8(3)
C22 C23 C25 C29 -46.5(3)
C23 C18 C19 C20 1.9(3)
C23 C18 C19 C24 -174.85(19)
C24 C19 C20 C21 177.1(2)
C30 C31 C32 C33 0.0(4)
C31 C30 C35 C34 0.6(3)
C31 C32 C33 C34 0.4(3)
C32 C33 C34 C35 -0.2(3)
C33 C34 C35 C30 -0.3(3)
C35 C30 C31 C32 -0.4(3)
C36 C37 C38 C39 -0.1(4)
C37 C36 C41 C40 -2.1(3)
C37 C38 C39 C40 -1.1(4)
C38 C39 C40 C41 0.6(4)
C39 C40 C41 C36 1.0(4)
C41 C36 C37 C38 1.6(3)
